data_8102393
loop_
_publ_author_name
'Dun-Jia Wang'
'Ling Fan'
'Guo-Hong Wang'

_publ_section_title
;
 Crystal structure of N-(diphenylmethylene)diphenylmethanamine, C26H21N
;
_journal_issue 2
_journal_name_full 'Zeitschrift f\"ur Kristallographie - New Crystal Structures'
_journal_page_first 186
_journal_volume 224
_journal_year 2009
_chemical_formula_moiety 'C26 H21 N'
_chemical_formula_sum 'C26 H21 N'
_chemical_formula_weight 347.44
_space_group_IT_number 14
_symmetry_cell_setting monoclinic
_symmetry_space_group_name_Hall '-P 2ybc'
_symmetry_space_group_name_H-M 'P 1 21/c 1'
_atom_sites_solution_hydrogens geom
_atom_sites_solution_primary direct
_atom_sites_solution_secondary difmap
_audit_creation_method SHELXL-97
_cell_angle_alpha 90.00
_cell_angle_beta 94.6240(10)
_cell_angle_gamma 90.00
_cell_formula_units_Z 12
_cell_length_a 27.8614(15)
_cell_length_b 8.7867(5)
_cell_length_c 24.5035(14)
_cell_measurement_reflns_used 5629
_cell_measurement_temperature 292(2)
_cell_measurement_theta_max 20.60
_cell_measurement_theta_min 2.31
_cell_volume 5979.2(6)
_computing_cell_refinement 'SAINT (Bruker, 2002)'
_computing_data_collection 'SMART (Bruker, 2002)'
_computing_data_reduction SAINT
_computing_molecular_graphics 'SHELXTL (Bruker, 2002)'
_computing_publication_material SHELXL97
_computing_structure_refinement 'SHELXL97 (Sheldrick, 1997)'
_computing_structure_solution 'SHELXS97 (Sheldrick, 1997)'
_diffrn_ambient_temperature 292(2)
_diffrn_measured_fraction_theta_full 0.999
_diffrn_measured_fraction_theta_max 0.999
_diffrn_measurement_device_type 'Bruker SMART 4K CCD area detector'
_diffrn_measurement_method '\f and \w scans'
_diffrn_radiation_monochromator graphite
_diffrn_radiation_source 'fine-focus sealed tube'
_diffrn_radiation_type MoK\a
_diffrn_radiation_wavelength 0.71073
_diffrn_reflns_av_R_equivalents 0.0442
_diffrn_reflns_av_sigmaI/netI 0.0493
_diffrn_reflns_limit_h_max 33
_diffrn_reflns_limit_h_min -33
_diffrn_reflns_limit_k_max 10
_diffrn_reflns_limit_k_min -9
_diffrn_reflns_limit_l_max 27
_diffrn_reflns_limit_l_min -29
_diffrn_reflns_number 37179
_diffrn_reflns_theta_full 25.00
_diffrn_reflns_theta_max 25.00
_diffrn_reflns_theta_min 1.67
_exptl_absorpt_coefficient_mu 0.067
_exptl_absorpt_correction_T_max 0.9868
_exptl_absorpt_correction_T_min 0.9655
_exptl_absorpt_correction_type multi-scan
_exptl_absorpt_process_details '(SADABS; Bruker, 2002)'
_exptl_crystal_colour colourless
_exptl_crystal_density_diffrn 1.158
_exptl_crystal_density_method 'not measured'
_exptl_crystal_description block
_exptl_crystal_F_000 2208
_exptl_crystal_size_max 0.20
_exptl_crystal_size_mid 0.20
_exptl_crystal_size_min 0.20
_refine_diff_density_max 0.412
_refine_diff_density_min -0.204
_refine_diff_density_rms 0.032
_refine_ls_extinction_method none
_refine_ls_goodness_of_fit_ref 1.019
_refine_ls_hydrogen_treatment constr
_refine_ls_matrix_type full
_refine_ls_number_parameters 730
_refine_ls_number_reflns 10533
_refine_ls_number_restraints 0
_refine_ls_restrained_S_all 1.019
_refine_ls_R_factor_all 0.1079
_refine_ls_R_factor_gt 0.0554
_refine_ls_shift/su_max 0.004
_refine_ls_shift/su_mean 0.001
_refine_ls_structure_factor_coef Fsqd
_refine_ls_weighting_details 'calc w=1/[\s^2^(Fo^2^)+(0.0511P)^2^+0.9849P] where P=(Fo^2^+2Fc^2^)/3'
_refine_ls_weighting_scheme calc
_refine_ls_wR_factor_gt 0.1215
_refine_ls_wR_factor_ref 0.1464
_reflns_number_gt 5956
_reflns_number_total 10533
_reflns_threshold_expression I>2\s(I)
_cod_data_source_file 1267-2490.cff
_cod_data_source_block t
_cod_depositor_comments
;
The following automatic conversions were performed:
'_symmetry_cell_setting' value 'Monoclinic' changed to 'monoclinic'
according to '/home/saulius/struct/CIF-dictionaries/cif_core.dic'
dictionary named 'cif_core.dic' version 2.4.1 from 2010-06-29.

Automatic conversion script
Id: cif_fix_enum 1555 2011-01-17 13:19:09Z saulius 
;
_cod_original_sg_symbol_Hall -P2ybc
_cod_original_sg_symbol_H-M P2(1)/c
_cod_database_code 8102393

loop_
_symmetry_equiv_pos_as_xyz
'x, y, z'
'-x, y+1/2, -z+1/2'
'-x, -y, -z'
'x, -y-1/2, z-1/2'

loop_
_atom_site_label
_atom_site_type_symbol
_atom_site_fract_x
_atom_site_fract_y
_atom_site_fract_z
_atom_site_U_iso_or_equiv
_atom_site_adp_type
_atom_site_occupancy
_atom_site_symmetry_multiplicity
_atom_site_calc_flag
_atom_site_refinement_flags
_atom_site_disorder_assembly
_atom_site_disorder_group
C1 C 0.05406(7) 0.5441(2) 0.16052(9) 0.0576(6) Uani 1 1 d . . .
H1 H 0.0190 0.5436 0.1623 0.069 Uiso 1 1 calc R . .
C2 C 0.07699(8) 0.4622(2) 0.21026(9) 0.0561(6) Uani 1 1 d . . .
C3 C 0.04953(9) 0.3917(3) 0.24685(11) 0.0773(7) Uani 1 1 d . . .
H3 H 0.0161 0.3967 0.2417 0.093 Uiso 1 1 calc R . .
C4 C 0.07095(14) 0.3132(3) 0.29147(12) 0.0942(9) Uani 1 1 d . . .
H4 H 0.0518 0.2654 0.3157 0.113 Uiso 1 1 calc R . .
C5 C 0.11945(14) 0.3056(3) 0.29996(12) 0.0987(9) Uani 1 1 d . . .
H5 H 0.1338 0.2531 0.3299 0.118 Uiso 1 1 calc R . .
C6 C 0.14680(11) 0.3756(4) 0.26410(14) 0.1080(10) Uani 1 1 d . . .
H6 H 0.1802 0.3708 0.2696 0.130 Uiso 1 1 calc R . .
C7 C 0.12599(9) 0.4536(3) 0.21975(11) 0.0864(8) Uani 1 1 d . . .
H7 H 0.1455 0.5013 0.1958 0.104 Uiso 1 1 calc R . .
C8 C 0.07093(7) 0.7085(2) 0.15618(9) 0.0554(6) Uani 1 1 d . . .
C9 C 0.08867(9) 0.7675(3) 0.10991(10) 0.0757(7) Uani 1 1 d . . .
H9 H 0.0918 0.7047 0.0798 0.091 Uiso 1 1 calc R . .
C10 C 0.10202(10) 0.9188(3) 0.10736(13) 0.0911(8) Uani 1 1 d . . .
H10 H 0.1140 0.9565 0.0757 0.109 Uiso 1 1 calc R . .
C11 C 0.09774(9) 1.0123(3) 0.15066(14) 0.0877(8) Uani 1 1 d . . .
H11 H 0.1065 1.1142 0.1487 0.105 Uiso 1 1 calc R . .
C12 C 0.08062(10) 0.9563(3) 0.19702(13) 0.0864(8) Uani 1 1 d . . .
H12 H 0.0779 1.0200 0.2269 0.104 Uiso 1 1 calc R . .
C13 C 0.06721(8) 0.8055(3) 0.20008(10) 0.0707(7) Uani 1 1 d . . .
H13 H 0.0555 0.7687 0.2320 0.085 Uiso 1 1 calc R . .
C14 C 0.03440(7) 0.3735(2) 0.08633(8) 0.0510(5) Uani 1 1 d . . .
C15 C 0.04992(7) 0.2883(2) 0.03816(8) 0.0510(5) Uani 1 1 d . . .
C16 C 0.01735(8) 0.2106(2) 0.00294(9) 0.0610(6) Uani 1 1 d . . .
H16 H -0.0151 0.2109 0.0092 0.073 Uiso 1 1 calc R . .
C17 C 0.03266(10) 0.1322(3) -0.04159(10) 0.0740(7) Uani 1 1 d . . .
H17 H 0.0104 0.0811 -0.0652 0.089 Uiso 1 1 calc R . .
C18 C 0.08029(11) 0.1297(3) -0.05095(11) 0.0780(7) Uani 1 1 d . . .
H18 H 0.0905 0.0759 -0.0806 0.094 Uiso 1 1 calc R . .
C19 C 0.11293(10) 0.2069(3) -0.01637(11) 0.0770(7) Uani 1 1 d . . .
H19 H 0.1454 0.2056 -0.0227 0.092 Uiso 1 1 calc R . .
C20 C 0.09801(8) 0.2862(3) 0.02756(9) 0.0643(6) Uani 1 1 d . . .
H20 H 0.1205 0.3391 0.0504 0.077 Uiso 1 1 calc R . .
C21 C -0.01609(7) 0.3525(2) 0.10185(8) 0.0476(5) Uani 1 1 d . . .
C22 C -0.02790(8) 0.2300(2) 0.13342(9) 0.0607(6) Uani 1 1 d . . .
H22 H -0.0046 0.1576 0.1439 0.073 Uiso 1 1 calc R . .
C23 C -0.07396(9) 0.2143(3) 0.14952(9) 0.0705(7) Uani 1 1 d . . .
H23 H -0.0815 0.1317 0.1709 0.085 Uiso 1 1 calc R . .
C24 C -0.10844(9) 0.3191(3) 0.13419(11) 0.0785(7) Uani 1 1 d . . .
H24 H -0.1394 0.3082 0.1453 0.094 Uiso 1 1 calc R . .
C25 C -0.09762(8) 0.4400(3) 0.10254(12) 0.0865(8) Uani 1 1 d . . .
H25 H -0.1212 0.5113 0.0919 0.104 Uiso 1 1 calc R . .
C26 C -0.05171(8) 0.4563(3) 0.08630(10) 0.0693(7) Uani 1 1 d . . .
H26 H -0.0446 0.5386 0.0645 0.083 Uiso 1 1 calc R . .
C27 C 0.27503(8) 0.4917(3) 0.40414(10) 0.0720(7) Uani 1 1 d . . .
H27 H 0.3101 0.4947 0.4113 0.086 Uiso 1 1 calc R . .
C28 C 0.25348(9) 0.5745(3) 0.44974(11) 0.0707(7) Uani 1 1 d . . .
C29 C 0.28247(11) 0.6294(4) 0.49431(15) 0.0998(9) Uani 1 1 d . . .
H29 H 0.3155 0.6120 0.4964 0.120 Uiso 1 1 calc R . .
C30 C 0.26253(18) 0.7097(4) 0.53558(15) 0.1216(12) Uani 1 1 d . . .
H30 H 0.2822 0.7468 0.5650 0.146 Uiso 1 1 calc R . .
C31 C 0.21436(18) 0.7342(4) 0.53304(16) 0.1181(12) Uani 1 1 d . . .
H31 H 0.2010 0.7868 0.5610 0.142 Uiso 1 1 calc R . .
C32 C 0.18572(12) 0.6822(4) 0.48979(15) 0.1006(9) Uani 1 1 d . . .
H32 H 0.1528 0.7004 0.4881 0.121 Uiso 1 1 calc R . .
C33 C 0.20487(9) 0.6030(3) 0.44844(11) 0.0812(8) Uani 1 1 d . . .
H33 H 0.1846 0.5679 0.4191 0.097 Uiso 1 1 calc R . .
C34 C 0.25992(8) 0.3247(3) 0.39798(12) 0.0698(7) Uani 1 1 d . . .
C35 C 0.24802(9) 0.2403(3) 0.44236(12) 0.0855(8) Uani 1 1 d . . .
H35 H 0.2474 0.2864 0.4765 0.103 Uiso 1 1 calc R . .
C36 C 0.23695(10) 0.0860(4) 0.43634(17) 0.1023(10) Uani 1 1 d . . .
H36 H 0.2289 0.0300 0.4665 0.123 Uiso 1 1 calc R . .
C37 C 0.23788(11) 0.0167(4) 0.3865(2) 0.1104(11) Uani 1 1 d . . .
H37 H 0.2308 -0.0864 0.3828 0.132 Uiso 1 1 calc R . .
C38 C 0.24931(11) 0.1003(4) 0.34218(16) 0.1115(10) Uani 1 1 d . . .
H38 H 0.2494 0.0542 0.3080 0.134 Uiso 1 1 calc R . .
C39 C 0.26056(9) 0.2518(4) 0.34806(14) 0.0909(8) Uani 1 1 d . . .
H39 H 0.2688 0.3067 0.3177 0.109 Uiso 1 1 calc R . .
C40 C 0.29310(8) 0.6495(3) 0.32990(10) 0.0620(6) Uani 1 1 d . . .
C41 C 0.27473(8) 0.7299(2) 0.27922(10) 0.0617(6) Uani 1 1 d . . .
C42 C 0.22533(9) 0.7356(3) 0.26448(12) 0.0820(8) Uani 1 1 d . . .
H42 H 0.2041 0.6877 0.2863 0.098 Uiso 1 1 calc R . .
C43 C 0.20785(11) 0.8114(4) 0.21799(13) 0.0999(9) Uani 1 1 d . . .
H43 H 0.1748 0.8147 0.2088 0.120 Uiso 1 1 calc R . .
C44 C 0.23837(13) 0.8816(3) 0.18533(13) 0.1051(10) Uani 1 1 d . . .
H44 H 0.2262 0.9329 0.1540 0.126 Uiso 1 1 calc R . .
C45 C 0.28668(12) 0.8765(3) 0.19862(12) 0.0940(9) Uani 1 1 d . . .
H45 H 0.3076 0.9233 0.1761 0.113 Uiso 1 1 calc R . .
C46 C 0.30485(9) 0.8021(3) 0.24550(10) 0.0729(7) Uani 1 1 d . . .
H46 H 0.3379 0.8008 0.2545 0.088 Uiso 1 1 calc R . .
C47 C 0.34603(8) 0.6587(3) 0.34633(9) 0.0570(6) Uani 1 1 d . . .
C48 C 0.36441(9) 0.7734(3) 0.37951(10) 0.0695(7) Uani 1 1 d . . .
H48 H 0.3435 0.8445 0.3928 0.083 Uiso 1 1 calc R . .
C49 C 0.41287(10) 0.7861(3) 0.39366(10) 0.0813(7) Uani 1 1 d . . .
H49 H 0.4245 0.8654 0.4162 0.098 Uiso 1 1 calc R . .
C50 C 0.44402(10) 0.6830(4) 0.37483(13) 0.0923(9) Uani 1 1 d . . .
H50 H 0.4769 0.6913 0.3846 0.111 Uiso 1 1 calc R . .
C51 C 0.42678(10) 0.5669(4) 0.34152(13) 0.0977(9) Uani 1 1 d . . .
H51 H 0.4479 0.4961 0.3285 0.117 Uiso 1 1 calc R . .
C52 C 0.37773(9) 0.5553(3) 0.32729(11) 0.0811(8) Uani 1 1 d . . .
H52 H 0.3661 0.4766 0.3045 0.097 Uiso 1 1 calc R . .
C53 C 0.38733(8) 0.5117(3) 0.08477(10) 0.0643(6) Uani 1 1 d . . .
H53 H 0.3521 0.5088 0.0830 0.077 Uiso 1 1 calc R . .
C54 C 0.40302(7) 0.6779(3) 0.08892(11) 0.0628(6) Uani 1 1 d . . .
C55 C 0.41302(10) 0.7463(3) 0.13911(12) 0.0937(8) Uani 1 1 d . . .
H55 H 0.4115 0.6891 0.1708 0.112 Uiso 1 1 calc R . .
C56 C 0.42531(12) 0.8986(4) 0.14313(15) 0.1128(11) Uani 1 1 d . . .
H56 H 0.4321 0.9425 0.1774 0.135 Uiso 1 1 calc R . .
C57 C 0.42747(10) 0.9850(4) 0.09708(18) 0.1008(10) Uani 1 1 d . . .
H57 H 0.4355 1.0876 0.0998 0.121 Uiso 1 1 calc R . .
C58 C 0.41775(10) 0.9188(3) 0.04717(15) 0.0938(9) Uani 1 1 d . . .
H58 H 0.4194 0.9765 0.0156 0.113 Uiso 1 1 calc R . .
C59 C 0.40539(9) 0.7660(3) 0.04302(11) 0.0798(7) Uani 1 1 d . . .
H59 H 0.3986 0.7228 0.0086 0.096 Uiso 1 1 calc R . .
C60 C 0.40307(8) 0.4294(3) 0.03540(10) 0.0608(6) Uani 1 1 d . . .
C61 C 0.37025(10) 0.3862(3) -0.00681(13) 0.0885(8) Uani 1 1 d . . .
H61 H 0.3379 0.4105 -0.0053 0.106 Uiso 1 1 calc R . .
C62 C 0.38467(16) 0.3076(4) -0.05120(14) 0.1145(11) Uani 1 1 d . . .
H62 H 0.3621 0.2797 -0.0794 0.137 Uiso 1 1 calc R . .
C63 C 0.43158(17) 0.2708(4) -0.05397(15) 0.1096(11) Uani 1 1 d . . .
H63 H 0.4412 0.2170 -0.0839 0.132 Uiso 1 1 calc R . .
C64 C 0.46459(12) 0.3126(3) -0.01287(14) 0.0954(9) Uani 1 1 d . . .
H64 H 0.4968 0.2874 -0.0148 0.114 Uiso 1 1 calc R . .
C65 C 0.45060(9) 0.3921(3) 0.03161(11) 0.0753(7) Uani 1 1 d . . .
H65 H 0.4735 0.4208 0.0594 0.090 Uiso 1 1 calc R . .
C66 C 0.37840(8) 0.3470(2) 0.16036(9) 0.0609(6) Uani 1 1 d . . .
C67 C 0.32531(8) 0.3324(3) 0.14746(9) 0.0621(6) Uani 1 1 d . . .
C68 C 0.30656(9) 0.2222(3) 0.11258(10) 0.0760(7) Uani 1 1 d . . .
H68 H 0.3272 0.1546 0.0970 0.091 Uiso 1 1 calc R . .
C69 C 0.25801(13) 0.2093(4) 0.10006(12) 0.1008(10) Uani 1 1 d . . .
H69 H 0.2459 0.1329 0.0765 0.121 Uiso 1 1 calc R . .
C70 C 0.22748(12) 0.3084(6) 0.12208(18) 0.1236(13) Uani 1 1 d . . .
H70 H 0.1944 0.3008 0.1134 0.148 Uiso 1 1 calc R . .
C71 C 0.24565(13) 0.4193(5) 0.15702(19) 0.1388(14) Uani 1 1 d . . .
H71 H 0.2249 0.4868 0.1724 0.167 Uiso 1 1 calc R . .
C72 C 0.29428(10) 0.4314(3) 0.16936(13) 0.1019(10) Uani 1 1 d . . .
H72 H 0.3063 0.5078 0.1929 0.122 Uiso 1 1 calc R . .
C73 C 0.40112(9) 0.2652(2) 0.20876(10) 0.0643(6) Uani 1 1 d . . .
C74 C 0.37392(10) 0.1851(3) 0.24388(11) 0.0808(7) Uani 1 1 d . . .
H74 H 0.3406 0.1822 0.2374 0.097 Uiso 1 1 calc R . .
C75 C 0.39605(15) 0.1095(4) 0.28845(13) 0.1032(10) Uani 1 1 d . . .
H75 H 0.3774 0.0573 0.3121 0.124 Uiso 1 1 calc R . .
C76 C 0.44495(16) 0.1103(4) 0.29838(13) 0.1109(11) Uani 1 1 d . . .
H76 H 0.4596 0.0577 0.3282 0.133 Uiso 1 1 calc R . .
C77 C 0.47222(12) 0.1893(4) 0.26403(14) 0.1039(10) Uani 1 1 d . . .
H77 H 0.5056 0.1905 0.2706 0.125 Uiso 1 1 calc R . .
C78 C 0.45077(10) 0.2669(3) 0.21980(11) 0.0809(7) Uani 1 1 d . . .
H78 H 0.4697 0.3211 0.1970 0.097 Uiso 1 1 calc R . .
N1 N 0.06574(6) 0.4591(2) 0.11192(7) 0.0603(5) Uani 1 1 d . . .
N2 N 0.26274(7) 0.5726(2) 0.35426(8) 0.0802(6) Uani 1 1 d . . .
N3 N 0.40567(7) 0.4291(2) 0.13337(8) 0.0724(6) Uani 1 1 d . . .

loop_
_atom_site_aniso_label
_atom_site_aniso_U_11
_atom_site_aniso_U_22
_atom_site_aniso_U_33
_atom_site_aniso_U_23
_atom_site_aniso_U_13
_atom_site_aniso_U_12
C1 0.0442(12) 0.0698(16) 0.0597(15) -0.0159(12) 0.0106(10) -0.0035(11)
C2 0.0580(14) 0.0546(14) 0.0567(15) -0.0112(11) 0.0105(11) -0.0080(11)
C3 0.0820(17) 0.0854(19) 0.0663(18) -0.0105(15) 0.0165(14) -0.0276(15)
C4 0.134(3) 0.082(2) 0.069(2) -0.0023(16) 0.0214(19) -0.039(2)
C5 0.136(3) 0.077(2) 0.082(2) 0.0134(16) 0.000(2) 0.004(2)
C6 0.086(2) 0.124(3) 0.113(3) 0.035(2) 0.0036(19) 0.0190(19)
C7 0.0633(16) 0.108(2) 0.089(2) 0.0306(17) 0.0124(14) 0.0058(15)
C8 0.0451(12) 0.0593(14) 0.0614(15) -0.0041(12) 0.0021(10) 0.0032(11)
C9 0.0902(18) 0.0722(19) 0.0649(17) -0.0040(14) 0.0079(14) -0.0009(14)
C10 0.107(2) 0.074(2) 0.093(2) 0.0148(18) 0.0173(17) 0.0014(17)
C11 0.0880(19) 0.0582(17) 0.116(3) 0.0041(19) 0.0053(18) 0.0082(14)
C12 0.097(2) 0.0646(19) 0.099(2) -0.0209(16) 0.0133(17) 0.0113(15)
C13 0.0755(16) 0.0656(17) 0.0727(17) -0.0110(14) 0.0158(13) 0.0069(13)
C14 0.0553(13) 0.0456(13) 0.0517(14) 0.0033(11) 0.0020(10) 0.0000(10)
C15 0.0624(14) 0.0417(12) 0.0488(13) 0.0036(10) 0.0047(11) 0.0013(10)
C16 0.0726(15) 0.0546(14) 0.0563(15) -0.0035(12) 0.0086(12) -0.0086(12)
C17 0.102(2) 0.0620(16) 0.0591(16) -0.0080(13) 0.0109(14) -0.0118(14)
C18 0.109(2) 0.0625(17) 0.0648(18) -0.0064(14) 0.0224(16) 0.0084(16)
C19 0.0784(17) 0.0812(18) 0.0733(18) -0.0002(15) 0.0186(15) 0.0145(15)
C20 0.0653(15) 0.0646(15) 0.0633(16) -0.0037(12) 0.0074(12) 0.0069(12)
C21 0.0524(12) 0.0437(12) 0.0460(13) -0.0010(10) 0.0000(10) -0.0031(10)
C22 0.0699(15) 0.0519(14) 0.0599(15) 0.0070(12) 0.0037(12) -0.0008(11)
C23 0.0848(18) 0.0670(17) 0.0610(16) 0.0081(13) 0.0131(13) -0.0204(15)
C24 0.0586(15) 0.089(2) 0.089(2) -0.0009(16) 0.0143(14) -0.0128(15)
C25 0.0568(16) 0.082(2) 0.120(2) 0.0179(18) 0.0054(15) 0.0061(14)
C26 0.0590(15) 0.0623(16) 0.0861(18) 0.0229(13) 0.0036(13) -0.0006(12)
C27 0.0591(14) 0.0740(18) 0.0830(19) 0.0313(15) 0.0072(13) 0.0005(13)
C28 0.0692(17) 0.0670(17) 0.0763(19) 0.0235(14) 0.0087(14) -0.0111(13)
C29 0.086(2) 0.112(3) 0.099(2) 0.022(2) -0.0061(19) -0.0264(19)
C30 0.156(4) 0.115(3) 0.093(3) -0.002(2) 0.004(3) -0.047(3)
C31 0.157(4) 0.095(3) 0.107(3) 0.007(2) 0.033(3) -0.016(3)
C32 0.106(2) 0.098(2) 0.101(3) 0.014(2) 0.026(2) 0.0051(19)
C33 0.0767(18) 0.0864(19) 0.082(2) 0.0122(16) 0.0151(15) -0.0020(15)
C34 0.0517(13) 0.0720(18) 0.0857(19) 0.0200(16) 0.0064(13) 0.0039(12)
C35 0.0818(18) 0.076(2) 0.101(2) 0.0270(17) 0.0197(15) -0.0010(15)
C36 0.083(2) 0.079(2) 0.147(3) 0.042(2) 0.020(2) -0.0014(17)
C37 0.084(2) 0.072(2) 0.173(4) 0.006(3) 0.002(2) 0.0027(17)
C38 0.114(3) 0.086(3) 0.133(3) -0.004(2) 0.002(2) 0.008(2)
C39 0.089(2) 0.081(2) 0.102(2) 0.0157(19) 0.0082(17) 0.0089(16)
C40 0.0593(14) 0.0537(14) 0.0745(17) 0.0056(13) 0.0142(12) -0.0043(11)
C41 0.0680(15) 0.0474(13) 0.0697(16) 0.0044(12) 0.0047(12) -0.0047(11)
C42 0.0693(17) 0.0808(19) 0.095(2) 0.0126(16) 0.0026(15) -0.0072(14)
C43 0.087(2) 0.099(2) 0.108(2) 0.024(2) -0.0242(19) -0.0030(18)
C44 0.116(3) 0.096(2) 0.097(2) 0.0280(19) -0.025(2) -0.015(2)
C45 0.108(2) 0.093(2) 0.080(2) 0.0260(17) -0.0049(17) -0.0228(18)
C46 0.0740(16) 0.0696(17) 0.0741(18) 0.0096(14) -0.0008(14) -0.0127(13)
C47 0.0619(14) 0.0518(14) 0.0582(15) 0.0065(12) 0.0114(11) 0.0021(11)
C48 0.0670(16) 0.0745(17) 0.0679(17) 0.0010(14) 0.0111(13) 0.0030(13)
C49 0.0836(19) 0.089(2) 0.0702(18) -0.0040(15) 0.0007(15) -0.0081(16)
C50 0.0663(18) 0.110(3) 0.099(2) 0.011(2) -0.0015(16) 0.0007(18)
C51 0.0725(19) 0.097(2) 0.126(3) -0.001(2) 0.0253(18) 0.0252(17)
C52 0.0742(17) 0.0720(18) 0.099(2) -0.0090(15) 0.0186(15) 0.0058(14)
C53 0.0520(13) 0.0684(16) 0.0725(17) 0.0200(14) 0.0049(12) -0.0011(11)
C54 0.0505(13) 0.0670(16) 0.0711(17) 0.0088(14) 0.0060(12) 0.0026(11)
C55 0.115(2) 0.081(2) 0.083(2) 0.0045(18) -0.0011(17) -0.0042(17)
C56 0.140(3) 0.078(2) 0.116(3) -0.012(2) -0.015(2) -0.005(2)
C57 0.083(2) 0.067(2) 0.152(3) 0.001(2) 0.002(2) -0.0014(15)
C58 0.093(2) 0.069(2) 0.121(3) 0.0264(19) 0.0192(19) 0.0025(16)
C59 0.0912(19) 0.0689(18) 0.0802(19) 0.0145(15) 0.0119(14) 0.0008(14)
C60 0.0608(15) 0.0571(14) 0.0642(16) 0.0161(12) 0.0036(12) -0.0117(12)
C61 0.0824(19) 0.105(2) 0.077(2) 0.0121(18) -0.0035(16) -0.0280(17)
C62 0.139(3) 0.121(3) 0.081(2) -0.001(2) -0.009(2) -0.053(3)
C63 0.160(3) 0.082(2) 0.090(3) -0.0080(18) 0.033(3) -0.029(2)
C64 0.104(2) 0.082(2) 0.104(2) 0.0004(19) 0.027(2) 0.0041(17)
C65 0.0702(17) 0.0762(18) 0.0796(19) 0.0013(15) 0.0067(14) 0.0003(13)
C66 0.0682(15) 0.0508(14) 0.0654(16) 0.0004(12) 0.0169(12) -0.0040(12)
C67 0.0675(15) 0.0554(15) 0.0657(16) 0.0039(12) 0.0191(12) -0.0065(12)
C68 0.0757(18) 0.0774(18) 0.0754(18) 0.0036(15) 0.0098(14) -0.0090(14)
C69 0.101(2) 0.111(3) 0.088(2) 0.0145(19) -0.0036(19) -0.032(2)
C70 0.067(2) 0.157(4) 0.146(4) 0.035(3) -0.001(2) -0.013(2)
C71 0.077(2) 0.144(4) 0.201(4) -0.012(3) 0.051(3) 0.019(2)
C72 0.079(2) 0.098(2) 0.133(3) -0.029(2) 0.0383(18) 0.0002(17)
C73 0.0827(17) 0.0498(14) 0.0613(16) -0.0026(12) 0.0113(13) -0.0023(12)
C74 0.107(2) 0.0693(17) 0.0665(18) 0.0079(14) 0.0120(16) -0.0100(15)
C75 0.148(3) 0.089(2) 0.074(2) 0.0157(18) 0.011(2) -0.010(2)
C76 0.162(4) 0.090(2) 0.076(2) 0.0088(18) -0.017(2) 0.009(2)
C77 0.113(2) 0.103(2) 0.091(2) 0.005(2) -0.022(2) 0.009(2)
C78 0.086(2) 0.0770(18) 0.079(2) 0.0002(15) 0.0029(15) -0.0047(15)
N1 0.0559(11) 0.0666(13) 0.0592(12) -0.0123(10) 0.0093(9) -0.0054(10)
N2 0.0824(14) 0.0850(15) 0.0715(14) 0.0179(12) -0.0043(11) -0.0274(12)
N3 0.0754(13) 0.0756(14) 0.0656(13) 0.0124(11) 0.0017(10) -0.0150(11)

loop_
_atom_type_symbol
_atom_type_description
_atom_type_scat_dispersion_real
_atom_type_scat_dispersion_imag
_atom_type_scat_source
C C 0.0033 0.0016 'International Tables Vol C Tables 4.2.6.8 and 6.1.1.4'
H H 0.0000 0.0000 'International Tables Vol C Tables 4.2.6.8 and 6.1.1.4'
N N 0.0061 0.0033 'International Tables Vol C Tables 4.2.6.8 and 6.1.1.4'

loop_
_geom_angle_atom_site_label_1
_geom_angle_atom_site_label_2
_geom_angle_atom_site_label_3
_geom_angle
_geom_angle_site_symmetry_1
_geom_angle_site_symmetry_3
_geom_angle_publ_flag
N1 C1 C2 107.79(17) . . ?
N1 C1 C8 109.67(17) . . ?
C2 C1 C8 113.22(18) . . ?
N1 C1 H1 108.7 . . ?
C2 C1 H1 108.7 . . ?
C8 C1 H1 108.7 . . ?
C7 C2 C3 117.7(2) . . ?
C7 C2 C1 120.9(2) . . ?
C3 C2 C1 121.3(2) . . ?
C2 C3 C4 120.8(3) . . ?
C2 C3 H3 119.6 . . ?
C4 C3 H3 119.6 . . ?
C5 C4 C3 120.5(3) . . ?
C5 C4 H4 119.8 . . ?
C3 C4 H4 119.8 . . ?
C4 C5 C6 119.0(3) . . ?
C4 C5 H5 120.5 . . ?
C6 C5 H5 120.5 . . ?
C5 C6 C7 121.1(3) . . ?
C5 C6 H6 119.5 . . ?
C7 C6 H6 119.5 . . ?
C2 C7 C6 120.9(2) . . ?
C2 C7 H7 119.5 . . ?
C6 C7 H7 119.5 . . ?
C9 C8 C13 117.6(2) . . ?
C9 C8 C1 123.2(2) . . ?
C13 C8 C1 119.1(2) . . ?
C8 C9 C10 121.0(2) . . ?
C8 C9 H9 119.5 . . ?
C10 C9 H9 119.5 . . ?
C11 C10 C9 120.4(3) . . ?
C11 C10 H10 119.8 . . ?
C9 C10 H10 119.8 . . ?
C10 C11 C12 119.6(3) . . ?
C10 C11 H11 120.2 . . ?
C12 C11 H11 120.2 . . ?
C11 C12 C13 120.5(3) . . ?
C11 C12 H12 119.7 . . ?
C13 C12 H12 119.7 . . ?
C12 C13 C8 120.8(2) . . ?
C12 C13 H13 119.6 . . ?
C8 C13 H13 119.6 . . ?
N1 C14 C15 116.97(18) . . ?
N1 C14 C21 124.52(18) . . ?
C15 C14 C21 118.51(18) . . ?
C16 C15 C20 118.2(2) . . ?
C16 C15 C14 121.66(19) . . ?
C20 C15 C14 120.1(2) . . ?
C15 C16 C17 120.6(2) . . ?
C15 C16 H16 119.7 . . ?
C17 C16 H16 119.7 . . ?
C18 C17 C16 120.3(2) . . ?
C18 C17 H17 119.8 . . ?
C16 C17 H17 119.8 . . ?
C17 C18 C19 119.6(2) . . ?
C17 C18 H18 120.2 . . ?
C19 C18 H18 120.2 . . ?
C18 C19 C20 120.5(2) . . ?
C18 C19 H19 119.8 . . ?
C20 C19 H19 119.8 . . ?
C19 C20 C15 120.8(2) . . ?
C19 C20 H20 119.6 . . ?
C15 C20 H20 119.6 . . ?
C26 C21 C22 118.15(19) . . ?
C26 C21 C14 121.20(18) . . ?
C22 C21 C14 120.63(18) . . ?
C23 C22 C21 120.5(2) . . ?
C23 C22 H22 119.8 . . ?
C21 C22 H22 119.8 . . ?
C24 C23 C22 120.3(2) . . ?
C24 C23 H23 119.8 . . ?
C22 C23 H23 119.8 . . ?
C23 C24 C25 120.0(2) . . ?
C23 C24 H24 120.0 . . ?
C25 C24 H24 120.0 . . ?
C24 C25 C26 119.9(2) . . ?
C24 C25 H25 120.0 . . ?
C26 C25 H25 120.0 . . ?
C25 C26 C21 121.0(2) . . ?
C25 C26 H26 119.5 . . ?
C21 C26 H26 119.5 . . ?
N2 C27 C28 108.2(2) . . ?
N2 C27 C34 110.3(2) . . ?
C28 C27 C34 114.5(2) . . ?
N2 C27 H27 107.9 . . ?
C28 C27 H27 107.9 . . ?
C34 C27 H27 107.9 . . ?
C33 C28 C29 117.6(3) . . ?
C33 C28 C27 121.6(3) . . ?
C29 C28 C27 120.8(3) . . ?
C30 C29 C28 120.5(3) . . ?
C30 C29 H29 119.7 . . ?
C28 C29 H29 119.7 . . ?
C31 C30 C29 120.1(4) . . ?
C31 C30 H30 120.0 . . ?
C29 C30 H30 120.0 . . ?
C32 C31 C30 120.1(4) . . ?
C32 C31 H31 120.0 . . ?
C30 C31 H31 120.0 . . ?
C31 C32 C33 120.6(3) . . ?
C31 C32 H32 119.7 . . ?
C33 C32 H32 119.7 . . ?
C32 C33 C28 121.1(3) . . ?
C32 C33 H33 119.5 . . ?
C28 C33 H33 119.5 . . ?
C35 C34 C39 118.0(3) . . ?
C35 C34 C27 121.3(3) . . ?
C39 C34 C27 120.6(2) . . ?
C34 C35 C36 120.3(3) . . ?
C34 C35 H35 119.8 . . ?
C36 C35 H35 119.8 . . ?
C37 C36 C35 120.5(3) . . ?
C37 C36 H36 119.8 . . ?
C35 C36 H36 119.8 . . ?
C36 C37 C38 119.5(3) . . ?
C36 C37 H37 120.3 . . ?
C38 C37 H37 120.3 . . ?
C37 C38 C39 120.1(4) . . ?
C37 C38 H38 119.9 . . ?
C39 C38 H38 119.9 . . ?
C38 C39 C34 121.6(3) . . ?
C38 C39 H39 119.2 . . ?
C34 C39 H39 119.2 . . ?
N2 C40 C41 116.7(2) . . ?
N2 C40 C47 125.5(2) . . ?
C41 C40 C47 117.72(19) . . ?
C46 C41 C42 117.6(2) . . ?
C46 C41 C40 122.3(2) . . ?
C42 C41 C40 120.0(2) . . ?
C43 C42 C41 120.5(3) . . ?
C43 C42 H42 119.7 . . ?
C41 C42 H42 119.7 . . ?
C44 C43 C42 120.7(3) . . ?
C44 C43 H43 119.7 . . ?
C42 C43 H43 119.7 . . ?
C45 C44 C43 119.8(3) . . ?
C45 C44 H44 120.1 . . ?
C43 C44 H44 120.1 . . ?
C44 C45 C46 120.3(3) . . ?
C44 C45 H45 119.9 . . ?
C46 C45 H45 119.9 . . ?
C41 C46 C45 121.0(2) . . ?
C41 C46 H46 119.5 . . ?
C45 C46 H46 119.5 . . ?
C48 C47 C52 117.9(2) . . ?
C48 C47 C40 120.8(2) . . ?
C52 C47 C40 121.2(2) . . ?
C47 C48 C49 121.6(2) . . ?
C47 C48 H48 119.2 . . ?
C49 C48 H48 119.2 . . ?
C50 C49 C48 120.1(3) . . ?
C50 C49 H49 119.9 . . ?
C48 C49 H49 119.9 . . ?
C49 C50 C51 119.7(3) . . ?
C49 C50 H50 120.1 . . ?
C51 C50 H50 120.1 . . ?
C50 C51 C52 119.7(3) . . ?
C50 C51 H51 120.1 . . ?
C52 C51 H51 120.1 . . ?
C47 C52 C51 120.9(3) . . ?
C47 C52 H52 119.5 . . ?
C51 C52 H52 119.5 . . ?
N3 C53 C60 108.25(19) . . ?
N3 C53 C54 110.1(2) . . ?
C60 C53 C54 114.40(18) . . ?
N3 C53 H53 108.0 . . ?
C60 C53 H53 108.0 . . ?
C54 C53 H53 108.0 . . ?
C59 C54 C55 117.8(2) . . ?
C59 C54 C53 121.2(2) . . ?
C55 C54 C53 120.9(2) . . ?
C54 C55 C56 121.1(3) . . ?
C54 C55 H55 119.4 . . ?
C56 C55 H55 119.4 . . ?
C57 C56 C55 120.4(3) . . ?
C57 C56 H56 119.8 . . ?
C55 C56 H56 119.8 . . ?
C58 C57 C56 119.1(3) . . ?
C58 C57 H57 120.5 . . ?
C56 C57 H57 120.5 . . ?
C57 C58 C59 120.6(3) . . ?
C57 C58 H58 119.7 . . ?
C59 C58 H58 119.7 . . ?
C54 C59 C58 120.9(3) . . ?
C54 C59 H59 119.5 . . ?
C58 C59 H59 119.5 . . ?
C65 C60 C61 117.9(3) . . ?
C65 C60 C53 120.9(2) . . ?
C61 C60 C53 121.1(2) . . ?
C62 C61 C60 120.9(3) . . ?
C62 C61 H61 119.6 . . ?
C60 C61 H61 119.6 . . ?
C63 C62 C61 120.3(3) . . ?
C63 C62 H62 119.8 . . ?
C61 C62 H62 119.8 . . ?
C62 C63 C64 119.8(3) . . ?
C62 C63 H63 120.1 . . ?
C64 C63 H63 120.1 . . ?
C63 C64 C65 120.4(3) . . ?
C63 C64 H64 119.8 . . ?
C65 C64 H64 119.8 . . ?
C60 C65 C64 120.7(3) . . ?
C60 C65 H65 119.7 . . ?
C64 C65 H65 119.7 . . ?
N3 C66 C73 117.1(2) . . ?
N3 C66 C67 124.2(2) . . ?
C73 C66 C67 118.64(19) . . ?
C72 C67 C68 118.3(2) . . ?
C72 C67 C66 120.7(2) . . ?
C68 C67 C66 121.0(2) . . ?
C69 C68 C67 121.3(3) . . ?
C69 C68 H68 119.3 . . ?
C67 C68 H68 119.3 . . ?
C70 C69 C68 119.8(3) . . ?
C70 C69 H69 120.1 . . ?
C68 C69 H69 120.1 . . ?
C69 C70 C71 119.6(3) . . ?
C69 C70 H70 120.2 . . ?
C71 C70 H70 120.2 . . ?
C70 C71 C72 120.2(3) . . ?
C70 C71 H71 119.9 . . ?
C72 C71 H71 119.9 . . ?
C67 C72 C71 120.7(3) . . ?
C67 C72 H72 119.6 . . ?
C71 C72 H72 119.6 . . ?
C74 C73 C78 118.1(2) . . ?
C74 C73 C66 121.6(2) . . ?
C78 C73 C66 120.3(2) . . ?
C75 C74 C73 120.3(3) . . ?
C75 C74 H74 119.8 . . ?
C73 C74 H74 119.8 . . ?
C76 C75 C74 121.0(3) . . ?
C76 C75 H75 119.5 . . ?
C74 C75 H75 119.5 . . ?
C75 C76 C77 119.3(3) . . ?
C75 C76 H76 120.4 . . ?
C77 C76 H76 120.4 . . ?
C76 C77 C78 120.6(3) . . ?
C76 C77 H77 119.7 . . ?
C78 C77 H77 119.7 . . ?
C77 C78 C73 120.7(3) . . ?
C77 C78 H78 119.6 . . ?
C73 C78 H78 119.6 . . ?
C14 N1 C1 120.75(17) . . ?
C40 N2 C27 122.9(2) . . ?
C66 N3 C53 121.7(2) . . ?

loop_
_geom_bond_atom_site_label_1
_geom_bond_atom_site_label_2
_geom_bond_distance
_geom_bond_site_symmetry_2
_geom_bond_publ_flag
C1 N1 1.464(2) . ?
C1 C2 1.512(3) . ?
C1 C8 1.525(3) . ?
C1 H1 0.9800 . ?
C2 C7 1.368(3) . ?
C2 C3 1.372(3) . ?
C3 C4 1.387(4) . ?
C3 H3 0.9300 . ?
C4 C5 1.352(4) . ?
C4 H4 0.9300 . ?
C5 C6 1.357(4) . ?
C5 H5 0.9300 . ?
C6 C7 1.373(4) . ?
C6 H6 0.9300 . ?
C7 H7 0.9300 . ?
C8 C9 1.374(3) . ?
C8 C13 1.383(3) . ?
C9 C10 1.383(3) . ?
C9 H9 0.9300 . ?
C10 C11 1.355(4) . ?
C10 H10 0.9300 . ?
C11 C12 1.359(4) . ?
C11 H11 0.9300 . ?
C12 C13 1.380(3) . ?
C12 H12 0.9300 . ?
C13 H13 0.9300 . ?
C14 N1 1.278(2) . ?
C14 C15 1.491(3) . ?
C14 C21 1.498(3) . ?
C15 C16 1.381(3) . ?
C15 C20 1.385(3) . ?
C16 C17 1.386(3) . ?
C16 H16 0.9300 . ?
C17 C18 1.365(3) . ?
C17 H17 0.9300 . ?
C18 C19 1.372(3) . ?
C18 H18 0.9300 . ?
C19 C20 1.374(3) . ?
C19 H19 0.9300 . ?
C20 H20 0.9300 . ?
C21 C26 1.379(3) . ?
C21 C22 1.381(3) . ?
C22 C23 1.380(3) . ?
C22 H22 0.9300 . ?
C23 C24 1.361(3) . ?
C23 H23 0.9300 . ?
C24 C25 1.363(3) . ?
C24 H24 0.9300 . ?
C25 C26 1.378(3) . ?
C25 H25 0.9300 . ?
C26 H26 0.9300 . ?
C27 N2 1.432(3) . ?
C27 C28 1.499(3) . ?
C27 C34 1.530(3) . ?
C27 H27 0.9800 . ?
C28 C33 1.375(3) . ?
C28 C29 1.391(4) . ?
C29 C30 1.385(4) . ?
C29 H29 0.9300 . ?
C30 C31 1.356(4) . ?
C30 H30 0.9300 . ?
C31 C32 1.354(4) . ?
C31 H31 0.9300 . ?
C32 C33 1.372(4) . ?
C32 H32 0.9300 . ?
C33 H33 0.9300 . ?
C34 C35 1.379(3) . ?
C34 C39 1.382(4) . ?
C35 C36 1.395(4) . ?
C35 H35 0.9300 . ?
C36 C37 1.366(4) . ?
C36 H36 0.9300 . ?
C37 C38 1.370(4) . ?
C37 H37 0.9300 . ?
C38 C39 1.373(4) . ?
C38 H38 0.9300 . ?
C39 H39 0.9300 . ?
C40 N2 1.269(3) . ?
C40 C41 1.483(3) . ?
C40 C47 1.499(3) . ?
C41 C46 1.379(3) . ?
C41 C42 1.395(3) . ?
C42 C43 1.374(4) . ?
C42 H42 0.9300 . ?
C43 C44 1.362(4) . ?
C43 H43 0.9300 . ?
C44 C45 1.360(4) . ?
C44 H44 0.9300 . ?
C45 C46 1.382(3) . ?
C45 H45 0.9300 . ?
C46 H46 0.9300 . ?
C47 C48 1.368(3) . ?
C47 C52 1.374(3) . ?
C48 C49 1.371(3) . ?
C48 H48 0.9300 . ?
C49 C50 1.361(4) . ?
C49 H49 0.9300 . ?
C50 C51 1.369(4) . ?
C50 H50 0.9300 . ?
C51 C52 1.387(4) . ?
C51 H51 0.9300 . ?
C52 H52 0.9300 . ?
C53 N3 1.452(3) . ?
C53 C60 1.505(3) . ?
C53 C54 1.526(3) . ?
C53 H53 0.9800 . ?
C54 C59 1.371(3) . ?
C54 C55 1.377(3) . ?
C55 C56 1.383(4) . ?
C55 H55 0.9300 . ?
C56 C57 1.365(4) . ?
C56 H56 0.9300 . ?
C57 C58 1.362(4) . ?
C57 H57 0.9300 . ?
C58 C59 1.388(4) . ?
C58 H58 0.9300 . ?
C59 H59 0.9300 . ?
C60 C65 1.375(3) . ?
C60 C61 1.378(3) . ?
C61 C62 1.376(4) . ?
C61 H61 0.9300 . ?
C62 C63 1.354(4) . ?
C62 H62 0.9300 . ?
C63 C64 1.359(4) . ?
C63 H63 0.9300 . ?
C64 C65 1.377(4) . ?
C64 H64 0.9300 . ?
C65 H65 0.9300 . ?
C66 N3 1.272(3) . ?
C66 C73 1.484(3) . ?
C66 C67 1.493(3) . ?
C67 C72 1.366(3) . ?
C67 C68 1.368(3) . ?
C68 C69 1.367(4) . ?
C68 H68 0.9300 . ?
C69 C70 1.359(5) . ?
C69 H69 0.9300 . ?
C70 C71 1.367(5) . ?
C70 H70 0.9300 . ?
C71 C72 1.368(4) . ?
C71 H71 0.9300 . ?
C72 H72 0.9300 . ?
C73 C74 1.384(3) . ?
C73 C78 1.388(3) . ?
C74 C75 1.380(4) . ?
C74 H74 0.9300 . ?
C75 C76 1.364(4) . ?
C75 H75 0.9300 . ?
C76 C77 1.367(4) . ?
C76 H76 0.9300 . ?
C77 C78 1.376(4) . ?
C77 H77 0.9300 . ?
C78 H78 0.9300 . ?

loop_
_geom_torsion_atom_site_label_1
_geom_torsion_atom_site_label_2
_geom_torsion_atom_site_label_3
_geom_torsion_atom_site_label_4
_geom_torsion
_geom_torsion_site_symmetry_1
_geom_torsion_site_symmetry_2
_geom_torsion_site_symmetry_3
_geom_torsion_site_symmetry_4
_geom_torsion_publ_flag
N1 C1 C2 C7 66.1(3) . . . . ?
C8 C1 C2 C7 -55.4(3) . . . . ?
N1 C1 C2 C3 -112.7(2) . . . . ?
C8 C1 C2 C3 125.8(2) . . . . ?
C7 C2 C3 C4 -0.7(4) . . . . ?
C1 C2 C3 C4 178.1(2) . . . . ?
C2 C3 C4 C5 0.5(4) . . . . ?
C3 C4 C5 C6 -0.1(5) . . . . ?
C4 C5 C6 C7 0.1(5) . . . . ?
C3 C2 C7 C6 0.7(4) . . . . ?
C1 C2 C7 C6 -178.2(2) . . . . ?
C5 C6 C7 C2 -0.4(5) . . . . ?
N1 C1 C8 C9 7.4(3) . . . . ?
C2 C1 C8 C9 127.8(2) . . . . ?
N1 C1 C8 C13 -174.38(18) . . . . ?
C2 C1 C8 C13 -54.0(2) . . . . ?
C13 C8 C9 C10 -0.4(4) . . . . ?
C1 C8 C9 C10 177.8(2) . . . . ?
C8 C9 C10 C11 -0.1(4) . . . . ?
C9 C10 C11 C12 0.6(4) . . . . ?
C10 C11 C12 C13 -0.6(4) . . . . ?
C11 C12 C13 C8 0.0(4) . . . . ?
C9 C8 C13 C12 0.5(3) . . . . ?
C1 C8 C13 C12 -177.8(2) . . . . ?
N1 C14 C15 C16 -170.37(19) . . . . ?
C21 C14 C15 C16 10.3(3) . . . . ?
N1 C14 C15 C20 9.3(3) . . . . ?
C21 C14 C15 C20 -170.07(19) . . . . ?
C20 C15 C16 C17 0.3(3) . . . . ?
C14 C15 C16 C17 180.0(2) . . . . ?
C15 C16 C17 C18 0.6(3) . . . . ?
C16 C17 C18 C19 -0.8(4) . . . . ?
C17 C18 C19 C20 0.2(4) . . . . ?
C18 C19 C20 C15 0.8(4) . . . . ?
C16 C15 C20 C19 -1.0(3) . . . . ?
C14 C15 C20 C19 179.3(2) . . . . ?
N1 C14 C21 C26 81.9(3) . . . . ?
C15 C14 C21 C26 -98.7(2) . . . . ?
N1 C14 C21 C22 -96.4(3) . . . . ?
C15 C14 C21 C22 82.9(2) . . . . ?
C26 C21 C22 C23 -1.1(3) . . . . ?
C14 C21 C22 C23 177.3(2) . . . . ?
C21 C22 C23 C24 0.3(3) . . . . ?
C22 C23 C24 C25 0.3(4) . . . . ?
C23 C24 C25 C26 -0.3(4) . . . . ?
C24 C25 C26 C21 -0.5(4) . . . . ?
C22 C21 C26 C25 1.1(3) . . . . ?
C14 C21 C26 C25 -177.3(2) . . . . ?
N2 C27 C28 C33 56.9(3) . . . . ?
C34 C27 C28 C33 -66.6(3) . . . . ?
N2 C27 C28 C29 -121.1(2) . . . . ?
C34 C27 C28 C29 115.4(3) . . . . ?
C33 C28 C29 C30 0.0(4) . . . . ?
C27 C28 C29 C30 178.1(3) . . . . ?
C28 C29 C30 C31 0.6(5) . . . . ?
C29 C30 C31 C32 -1.0(5) . . . . ?
C30 C31 C32 C33 0.7(5) . . . . ?
C31 C32 C33 C28 -0.1(4) . . . . ?
C29 C28 C33 C32 -0.2(4) . . . . ?
C27 C28 C33 C32 -178.4(2) . . . . ?
N2 C27 C34 C35 -151.5(2) . . . . ?
C28 C27 C34 C35 -29.1(3) . . . . ?
N2 C27 C34 C39 32.3(3) . . . . ?
C28 C27 C34 C39 154.7(2) . . . . ?
C39 C34 C35 C36 -0.1(4) . . . . ?
C27 C34 C35 C36 -176.4(2) . . . . ?
C34 C35 C36 C37 0.2(4) . . . . ?
C35 C36 C37 C38 -0.7(5) . . . . ?
C36 C37 C38 C39 1.2(5) . . . . ?
C37 C38 C39 C34 -1.1(5) . . . . ?
C35 C34 C39 C38 0.6(4) . . . . ?
C27 C34 C39 C38 176.9(2) . . . . ?
N2 C40 C41 C46 -172.1(2) . . . . ?
C47 C40 C41 C46 4.6(3) . . . . ?
N2 C40 C41 C42 8.5(3) . . . . ?
C47 C40 C41 C42 -174.8(2) . . . . ?
C46 C41 C42 C43 -0.2(4) . . . . ?
C40 C41 C42 C43 179.2(2) . . . . ?
C41 C42 C43 C44 0.4(4) . . . . ?
C42 C43 C44 C45 0.2(5) . . . . ?
C43 C44 C45 C46 -0.9(5) . . . . ?
C42 C41 C46 C45 -0.4(4) . . . . ?
C40 C41 C46 C45 -179.8(2) . . . . ?
C44 C45 C46 C41 1.0(4) . . . . ?
N2 C40 C47 C48 -93.9(3) . . . . ?
C41 C40 C47 C48 89.7(3) . . . . ?
N2 C40 C47 C52 88.1(3) . . . . ?
C41 C40 C47 C52 -88.3(3) . . . . ?
C52 C47 C48 C49 -0.1(3) . . . . ?
C40 C47 C48 C49 -178.1(2) . . . . ?
C47 C48 C49 C50 -0.2(4) . . . . ?
C48 C49 C50 C51 0.3(4) . . . . ?
C49 C50 C51 C52 -0.1(4) . . . . ?
C48 C47 C52 C51 0.3(4) . . . . ?
C40 C47 C52 C51 178.3(2) . . . . ?
C50 C51 C52 C47 -0.2(4) . . . . ?
N3 C53 C54 C59 157.1(2) . . . . ?
C60 C53 C54 C59 34.9(3) . . . . ?
N3 C53 C54 C55 -26.1(3) . . . . ?
C60 C53 C54 C55 -148.2(2) . . . . ?
C59 C54 C55 C56 -0.3(4) . . . . ?
C53 C54 C55 C56 -177.3(2) . . . . ?
C54 C55 C56 C57 0.4(5) . . . . ?
C55 C56 C57 C58 -0.5(5) . . . . ?
C56 C57 C58 C59 0.6(4) . . . . ?
C55 C54 C59 C58 0.4(4) . . . . ?
C53 C54 C59 C58 177.3(2) . . . . ?
C57 C58 C59 C54 -0.5(4) . . . . ?
N3 C53 C60 C65 -52.0(3) . . . . ?
C54 C53 C60 C65 71.2(3) . . . . ?
N3 C53 C60 C61 126.6(2) . . . . ?
C54 C53 C60 C61 -110.2(2) . . . . ?
C65 C60 C61 C62 0.3(4) . . . . ?
C53 C60 C61 C62 -178.3(2) . . . . ?
C60 C61 C62 C63 0.3(5) . . . . ?
C61 C62 C63 C64 -0.5(5) . . . . ?
C62 C63 C64 C65 0.1(5) . . . . ?
C61 C60 C65 C64 -0.6(4) . . . . ?
C53 C60 C65 C64 178.0(2) . . . . ?
C63 C64 C65 C60 0.5(4) . . . . ?
N3 C66 C67 C72 -88.4(3) . . . . ?
C73 C66 C67 C72 89.4(3) . . . . ?
N3 C66 C67 C68 90.1(3) . . . . ?
C73 C66 C67 C68 -92.0(3) . . . . ?
C72 C67 C68 C69 -0.6(4) . . . . ?
C66 C67 C68 C69 -179.2(2) . . . . ?
C67 C68 C69 C70 0.7(4) . . . . ?
C68 C69 C70 C71 -0.6(5) . . . . ?
C69 C70 C71 C72 0.6(6) . . . . ?
C68 C67 C72 C71 0.6(4) . . . . ?
C66 C67 C72 C71 179.2(3) . . . . ?
C70 C71 C72 C67 -0.6(6) . . . . ?
N3 C66 C73 C74 173.6(2) . . . . ?
C67 C66 C73 C74 -4.4(3) . . . . ?
N3 C66 C73 C78 -6.7(3) . . . . ?
C67 C66 C73 C78 175.3(2) . . . . ?
C78 C73 C74 C75 0.0(4) . . . . ?
C66 C73 C74 C75 179.7(2) . . . . ?
C73 C74 C75 C76 -0.9(4) . . . . ?
C74 C75 C76 C77 1.0(5) . . . . ?
C75 C76 C77 C78 -0.2(5) . . . . ?
C76 C77 C78 C73 -0.8(4) . . . . ?
C74 C73 C78 C77 0.8(4) . . . . ?
C66 C73 C78 C77 -178.9(2) . . . . ?
C15 C14 N1 C1 -178.48(18) . . . . ?
C21 C14 N1 C1 0.8(3) . . . . ?
C2 C1 N1 C14 103.2(2) . . . . ?
C8 C1 N1 C14 -133.1(2) . . . . ?
C41 C40 N2 C27 -178.7(2) . . . . ?
C47 C40 N2 C27 4.9(4) . . . . ?
C28 C27 N2 C40 107.8(3) . . . . ?
C34 C27 N2 C40 -126.2(2) . . . . ?
C73 C66 N3 C53 178.86(19) . . . . ?
C67 C66 N3 C53 -3.3(3) . . . . ?
C60 C53 N3 C66 -104.8(2) . . . . ?
C54 C53 N3 C66 129.5(2) . . . . ?
